data_2004799
loop_
_publ_author_name
'De Brauer, C.'
'Kolinsky, C.'
'Jannin, M.'
'Puget, R.'

_publ_section_title
;
 Trimethyloxosulfonium Salts. IX. Study of some Mixed Compounds,
 (CH~3~)~3~SOCdCl~3{-~<i>x</i>}Br~<i>x~</i>
;
_journal_issue 4
_journal_name_full 'Acta Crystallographica Section C'
_journal_page_first 812
_journal_page_last 817
_journal_paper_doi 10.1107/S0108270195011565
_journal_volume 52
_journal_year 1996
_chemical_formula_sum 'C3 H9 Br1.183 Cd Cl1.817 O S'
_chemical_formula_weight 364.5
_space_group_IT_number 62
_symmetry_cell_setting orthorhombic
_symmetry_space_group_name_Hall '-P 2ac 2n'
_symmetry_space_group_name_H-M 'P n m a'
_atom_type_scat_source IntTabIV
_cell_angle_alpha 90
_cell_angle_beta 90
_cell_angle_gamma 90
_cell_formula_units_Z 4
_cell_length_a 6.7820(10)
_cell_length_b 10.335(2)
_cell_length_c 13.572(2)
_cell_measurement_reflns_used 25
_cell_measurement_temperature 293
_cell_measurement_theta_max 15
_cell_measurement_theta_min 5
_cell_volume 951.3(3)
_computing_cell_refinement MolEN
_computing_data_collection 'MolEN. (Fair, 1990)'
_computing_data_reduction MolEN
_computing_molecular_graphics 'ORTEPII, (Johnson, 1976)'
_computing_publication_material 'WORD 5.1 Times 12'
_computing_structure_refinement 'PROMETHEUS, (Zucker, Perenthaler, Kups, Backman & Schulz)'
_computing_structure_solution MolEN
_diffrn_measurement_device 'Enraf-Nonius CAD-4'
_diffrn_measurement_method '\w/2\q scans'
_diffrn_radiation_type MoK\a
_diffrn_radiation_wavelength 0.71073
_diffrn_reflns_av_R_equivalents 0.018
_diffrn_reflns_limit_h_max 10
_diffrn_reflns_limit_h_min -10
_diffrn_reflns_limit_k_max 15
_diffrn_reflns_limit_k_min -15
_diffrn_reflns_limit_l_max 20
_diffrn_reflns_limit_l_min -5
_diffrn_reflns_number 8657
_diffrn_reflns_theta_max 30
_diffrn_standards_decay_% -11.7
_diffrn_standards_interval_time 120
_diffrn_standards_number 4
_exptl_absorpt_coefficient_mu 8.176
_exptl_absorpt_correction_T_max 0.9997
_exptl_absorpt_correction_T_min 0.9206
_exptl_absorpt_correction_type 'empirical, \y scans (MolEN; Fair, 1990)'
_exptl_crystal_colour colourless
_exptl_crystal_density_diffrn 2.545
_exptl_crystal_description prismatic
_exptl_crystal_size_max 0.2
_exptl_crystal_size_mid 0.2
_exptl_crystal_size_min 0.2
_refine_diff_density_max 0.246
_refine_diff_density_min -0.297
_refine_ls_extinction_coef 5.269E-6
_refine_ls_extinction_method 'Stout & Jensen (1968)'
_refine_ls_goodness_of_fit_obs 0.82
_refine_ls_hydrogen_treatment refU
_refine_ls_number_parameters 71
_refine_ls_number_reflns 957
_refine_ls_R_factor_obs 0.0109
_refine_ls_shift/esd_max 0.003
_refine_ls_structure_factor_coef F
_refine_ls_weighting_details 'w = 1/[\s^2^(F)]'
_refine_ls_weighting_scheme calc
_refine_ls_wR_factor_obs 0.0126
_reflns_number_observed 957
_reflns_number_total 1738
_reflns_observed_criterion I>3.0\s(I)
_cod_data_source_file pa1189.cif
_cod_data_source_block 3
_cod_depositor_comments
;
The following automatic conversions were performed:

'_refine_ls_weighting_scheme' value ' w = 1/[\s^2^(F)]' was changed
to 'calc'. New tag '_refine_ls_weighting_details' was created. The
value of the new tag was set to 'w = 1/[\s^2^(F)]'.

Automatic conversion script
Id: cif_fix_values 3143 2015-03-26 13:38:13Z robertas 
;
_cod_original_cell_volume 951.3
_cod_database_code 2004799

loop_
_symmetry_equiv_pos_as_xyz
x,y,z
1/2+x,y,1/2-z
x,1/2-y,z
1/2-x,1/2+y,1/2+z
-x,-y,-z
1/2-x,-y,1/2+z
-x,1/2+y,-z
1/2+x,1/2-y,1/2-z

loop_
_atom_site_label
_atom_site_fract_x
_atom_site_fract_y
_atom_site_fract_z
_atom_site_B_iso_or_equiv
Cd .40003(2) .25 .250540(10) 2.077(3)
S .22200(10) .25 .64047(4) 2.132(9)
O .1848(3) .25 .74480(10) 3.08(4)
C(1) .0048(4) .25 .5703(2) 3.00(6)
C(2) .3555(4) .1140(2) .60210(10) 2.98(4)
Cl,Br(1) .648930(10) .25 .40013(3) 2.410(9)
Cl,Br(2) .65030(4) .42666(2) .16556(2) 2.364(4)
H(11) .040(5) .25 .497(2) 1.5(6)
H(12) -.068(4) .176(2) .585(2) 2.3(5)
H(21) .483(3) .118(2) .633(2) 1.9(5)
H(22) .277(3) .043(3) .613(2) 2.1(5)
H(23) .374(3) .123(2) .533(2) 2.4(5)

loop_
_geom_angle_atom_site_label_1
_geom_angle_atom_site_label_2
_geom_angle_atom_site_label_3
_geom_angle_site_symmetry_1
_geom_angle_site_symmetry_3
_geom_angle
_geom_angle_publ_flag
X(1) Cd X(1) . 2_455 180.00000 yes
X(1) Cd X(2) . . 85.860(10) yes
X(1) Cd X(2) . 2_455 94.340(10) yes
X(1) Cd X(2) 2_455 . 94.170(10) yes
X(1) Cd X(2) 2_455 2_455 85.630(10) yes
X(2) Cd X(2) . 2_455 96.530(10) yes
X(2) Cd X(2) . 3 83.320(10) yes
X(2) Cd X(2) 2_455 3 179.740(10) yes
X(2) Cd X(2) 2_455 8_455 83.630(10) yes
O S C(1) . . 112.780(10) yes
O S C(2) . . 112.55(6) yes
C(1) S C(2) . . 105.83(9) yes
C(2) S C(2) . 3 106.77(9) yes

loop_
_geom_bond_atom_site_label_1
_geom_bond_atom_site_label_2
_geom_bond_site_symmetry_2
_geom_bond_distance
_geom_bond_publ_flag
Cd X(1) . 2.6403(5) yes
Cd X(1) 2_455 2.6611(5) yes
Cd X(2) . 2.7467(2) yes
Cd X(2) 2_455 2.7383(2) yes
S O . 1.4380(10) yes
S C(1) . 1.754(3) yes
S C(2) . 1.7510(10) yes
